data_7014569
loop_
_publ_author_name
'Miyasaka, Hitoshi'
'Motokawa, Natsuko'
'Atsuumi, Ryo'
'Kamo, Hiromichi'
'Asai, Yuichiro'
'Yamashita, Masahiro'

_publ_section_title
;
 Tuning of the ionization potential of paddlewheel diruthenium(II, II)
 complexes with fluorine atoms on the benzoate ligands.
;
_journal_issue 3
_journal_name_full 'Dalton transactions (Cambridge, England : 2003)'
_journal_page_first 673
_journal_page_last 682
_journal_paper_doi 10.1039/c0dt00956c
_journal_volume 40
_journal_year 2011
_chemical_formula_moiety 'C36 H24 F12 O10 Ru2'
_chemical_formula_sum 'C36 H24 F12 O10 Ru2'
_chemical_formula_weight 1046.70
_space_group_IT_number 14
_symmetry_cell_setting monoclinic
_symmetry_Int_Tables_number 14
_symmetry_space_group_name_Hall '-P 2ybc'
_symmetry_space_group_name_H-M 'P 1 21/c 1'
_atom_sites_solution_hydrogens geom
_atom_sites_solution_primary direct
_atom_sites_solution_secondary difmap
_cell_angle_alpha 90.0000
_cell_angle_beta 109.561(3)
_cell_angle_gamma 90.0000
_cell_formula_units_Z 2
_cell_length_a 8.882(3)
_cell_length_b 17.855(4)
_cell_length_c 12.627(3)
_cell_measurement_reflns_used 5513
_cell_measurement_temperature 93
_cell_measurement_theta_max 27.47
_cell_measurement_theta_min 3.34
_cell_volume 1886.9(9)
_computing_cell_refinement CrystalClear
_computing_data_collection 'CrystalClear (Rigaku/MSC Inc., 2006)'
_computing_data_reduction CrystalClear
_computing_molecular_graphics 'CrystalStructure 4.0'
_computing_publication_material 'CrystalStructure 4.0 (Rigaku, 2010)'
_computing_structure_refinement 'CRYSTALS (Carruthers, et al., 1999)'
_computing_structure_solution 'SIR92 (Altomare, et al., 1994)'
_diffrn_ambient_temperature 93
_diffrn_detector_area_resol_mean 7.314
_diffrn_measured_fraction_theta_full 0.994
_diffrn_measured_fraction_theta_max 0.994
_diffrn_measurement_device_type 'Rigaku Saturn70'
_diffrn_measurement_method \w
_diffrn_radiation_type 'Mo K\a'
_diffrn_radiation_wavelength 0.71070
_diffrn_reflns_av_R_equivalents 0.0227
_diffrn_reflns_limit_h_max 11
_diffrn_reflns_limit_h_min -11
_diffrn_reflns_limit_k_max 21
_diffrn_reflns_limit_k_min -23
_diffrn_reflns_limit_l_max 16
_diffrn_reflns_limit_l_min -12
_diffrn_reflns_number 15034
_diffrn_reflns_theta_full 27.46
_diffrn_reflns_theta_max 27.46
_diffrn_standards_number 0
_exptl_absorpt_coefficient_mu 0.917
_exptl_absorpt_correction_T_max 0.954
_exptl_absorpt_correction_T_min 0.805
_exptl_absorpt_correction_type multi-scan
_exptl_absorpt_process_details 'REQAB (Rigaku, 1998)'
_exptl_crystal_colour brown
_exptl_crystal_density_diffrn 1.842
_exptl_crystal_density_method 'not measured'
_exptl_crystal_description block
_exptl_crystal_F_000 1032.00
_exptl_crystal_size_max 0.461
_exptl_crystal_size_mid 0.052
_exptl_crystal_size_min 0.051
_refine_diff_density_max 1.620
_refine_diff_density_min -0.792
_refine_ls_extinction_method none
_refine_ls_goodness_of_fit_ref 1.004
_refine_ls_hydrogen_treatment constr
_refine_ls_number_parameters 275
_refine_ls_number_reflns 4297
_refine_ls_R_factor_gt 0.0389
_refine_ls_shift/su_max 0.000
_refine_ls_structure_factor_coef Fsqd
_refine_ls_weighting_details 'w = 1/[0.0010Fo^2^ + 1.0000\s(Fo^2^)]/(4Fo^2^)'
_refine_ls_weighting_scheme calc
_refine_ls_wR_factor_ref 0.1036
_reflns_number_gt 3395
_reflns_number_total 4297
_reflns_threshold_expression F^2^>2.0\s(F^2^)
_cod_data_source_file C0DT00956C.TXT
_cod_data_source_block Ru2-345F3
_cod_original_cell_volume 1886.9(8)
_cod_database_code 7014569

loop_
_symmetry_equiv_pos_site_id
_symmetry_equiv_pos_as_xyz
1 +X,+Y,+Z
2 -X,1/2+Y,1/2-Z
3 -X,-Y,-Z
4 +X,1/2-Y,1/2+Z

loop_
_atom_site_label
_atom_site_type_symbol
_atom_site_fract_x
_atom_site_fract_y
_atom_site_fract_z
_atom_site_U_iso_or_equiv
_atom_site_adp_type
_atom_site_occupancy
_atom_site_symmetry_multiplicity
_atom_site_calc_flag
_atom_site_refinement_flags
_atom_site_disorder_assembly
_atom_site_disorder_group
Ru(1) Ru 0.37840(3) 0.514860(10) 0.43686(2) 0.02628(8) Uani 1.0 4 d . . .
F(1) F 0.1320(3) 0.76777(14) 0.7762(3) 0.0610(8) Uani 1.0 4 d . . .
F(2) F 0.3130(4) 0.74693(16) 0.9930(2) 0.0708(9) Uani 1.0 4 d . . .
F(3) F 0.5380(4) 0.63883(18) 1.04912(18) 0.0753(9) Uani 1.0 4 d . . .
F(4) F 0.6360(3) 0.79173(13) 0.14405(19) 0.0573(8) Uani 1.0 4 d . . .
F(5) F 0.9026(3) 0.85814(13) 0.2816(3) 0.0649(8) Uani 1.0 4 d . . .
F(6) F 1.0300(3) 0.81386(14) 0.4973(3) 0.0682(8) Uani 1.0 4 d . . .
O(1) O 0.3247(3) 0.57443(12) 0.56021(17) 0.0310(6) Uani 1.0 4 d . . .
O(2) O 0.5641(3) 0.54338(13) 0.68546(17) 0.0329(6) Uani 1.0 4 d . . .
O(3) O 0.4757(3) 0.60898(13) 0.38994(18) 0.0332(6) Uani 1.0 4 d . . .
O(4) O 0.7163(3) 0.58017(12) 0.51555(17) 0.0317(6) Uani 1.0 4 d . . .
O(5) O 0.1287(3) 0.54135(16) 0.31027(19) 0.0446(7) Uani 1.0 4 d . . .
C(1) C 0.4294(4) 0.57587(18) 0.6577(3) 0.0313(8) Uani 1.0 4 d . . .
C(2) C 0.3937(4) 0.62004(19) 0.7464(3) 0.0325(8) Uani 1.0 4 d . . .
C(3) C 0.2729(4) 0.67302(19) 0.7173(3) 0.0366(9) Uani 1.0 4 d . . .
C(4) C 0.2482(5) 0.7154(2) 0.8017(4) 0.0429(10) Uani 1.0 4 d . . .
C(5) C 0.3382(5) 0.7045(3) 0.9124(3) 0.0483(12) Uani 1.0 4 d . . .
C(6) C 0.4540(5) 0.6507(3) 0.9398(3) 0.0491(11) Uani 1.0 4 d . . .
C(7) C 0.4858(5) 0.6081(3) 0.8583(3) 0.0407(10) Uani 1.0 4 d . . .
C(8) C 0.6243(4) 0.62015(18) 0.4385(3) 0.0309(8) Uani 1.0 4 d . . .
C(9) C 0.6956(4) 0.68561(18) 0.3988(3) 0.0321(8) Uani 1.0 4 d . . .
C(10) C 0.6257(4) 0.71049(18) 0.2891(3) 0.0341(9) Uani 1.0 4 d . . .
C(11) C 0.6986(5) 0.7680(2) 0.2512(3) 0.0403(10) Uani 1.0 4 d . . .
C(12) C 0.8335(5) 0.8023(2) 0.3205(4) 0.0456(11) Uani 1.0 4 d . . .
C(13) C 0.8985(5) 0.7782(3) 0.4296(4) 0.0463(11) Uani 1.0 4 d . . .
C(14) C 0.8342(4) 0.7192(2) 0.4702(3) 0.0402(10) Uani 1.0 4 d . . .
C(15) C -0.0167(5) 0.5354(4) 0.3373(4) 0.0724(16) Uani 1.0 4 d . . .
C(16) C -0.1512(13) 0.5254(8) 0.2236(9) 0.056(3) Uiso 0.470(19) 4 d . . .
C(17) C -0.1468(11) 0.5602(7) 0.2327(8) 0.058(3) Uiso 0.530(19) 4 d . . .
C(18) C -0.0881(11) 0.5286(7) 0.1371(8) 0.056(3) Uiso 0.530(19) 4 d . . .
C(19) C -0.0835(12) 0.5729(8) 0.1456(9) 0.059(4) Uiso 0.470(19) 4 d . . .
C(20) C 0.0950(5) 0.5476(3) 0.1903(3) 0.0550(12) Uani 1.0 4 d . . .
H(1) H 0.2086 0.6801 0.6409 0.0449 Uiso 1.0 4 calc R . .
H(2) H 0.5677 0.5713 0.8782 0.0487 Uiso 1.0 4 calc R . .
H(3) H 0.5299 0.6883 0.2411 0.0425 Uiso 1.0 4 calc R . .
H(4) H 0.8831 0.7017 0.5450 0.0476 Uiso 1.0 4 calc R . .

loop_
_atom_site_aniso_label
_atom_site_aniso_U_11
_atom_site_aniso_U_22
_atom_site_aniso_U_33
_atom_site_aniso_U_12
_atom_site_aniso_U_13
_atom_site_aniso_U_23
Ru(1) 0.02379(15) 0.03539(17) 0.01829(14) 0.00291(9) 0.00522(10) 0.00106(9)
F(1) 0.0586(15) 0.0552(15) 0.0785(18) 0.0146(12) 0.0351(14) -0.0087(13)
F(2) 0.0736(17) 0.089(2) 0.0618(16) -0.0047(15) 0.0384(14) -0.0385(15)
F(3) 0.0827(19) 0.111(3) 0.0263(12) 0.0197(17) 0.0108(12) -0.0160(13)
F(4) 0.0711(17) 0.0569(14) 0.0473(13) -0.0019(12) 0.0244(12) 0.0188(11)
F(5) 0.0611(16) 0.0463(14) 0.097(2) -0.0100(12) 0.0385(15) 0.0135(13)
F(6) 0.0490(14) 0.0631(15) 0.084(2) -0.0228(13) 0.0106(13) -0.0148(14)
O(1) 0.0276(11) 0.0395(12) 0.0241(11) 0.0048(9) 0.0065(9) -0.0017(9)
O(2) 0.0311(12) 0.0448(13) 0.0208(11) 0.0060(10) 0.0060(9) -0.0028(10)
O(3) 0.0283(11) 0.0420(13) 0.0280(11) 0.0006(10) 0.0078(9) 0.0062(10)
O(4) 0.0285(11) 0.0382(12) 0.0258(11) 0.0010(9) 0.0059(9) 0.0002(9)
O(5) 0.0291(13) 0.0690(18) 0.0295(13) 0.0077(12) 0.0015(10) 0.0050(12)
C(1) 0.0319(16) 0.0369(17) 0.0254(15) 0.0003(13) 0.0098(13) -0.0003(13)
C(2) 0.0321(16) 0.0413(18) 0.0270(15) -0.0022(14) 0.0138(13) -0.0029(13)
C(3) 0.0344(17) 0.0433(19) 0.0345(17) -0.0008(15) 0.0148(14) -0.0017(14)
C(4) 0.0386(19) 0.043(2) 0.053(3) 0.0010(16) 0.0236(18) -0.0046(17)
C(5) 0.049(3) 0.064(3) 0.041(2) -0.0081(19) 0.0266(18) -0.0224(18)
C(6) 0.047(3) 0.071(3) 0.0286(18) -0.002(2) 0.0123(16) -0.0115(17)
C(7) 0.0408(19) 0.054(3) 0.0272(16) 0.0043(17) 0.0109(14) -0.0030(15)
C(8) 0.0340(16) 0.0362(17) 0.0232(14) 0.0017(13) 0.0104(13) -0.0029(12)
C(9) 0.0312(16) 0.0372(17) 0.0309(16) 0.0025(13) 0.0144(13) -0.0019(13)
C(10) 0.0385(18) 0.0353(17) 0.0322(17) 0.0004(14) 0.0166(14) -0.0008(14)
C(11) 0.047(2) 0.0384(19) 0.0411(19) 0.0043(16) 0.0224(17) 0.0049(15)
C(12) 0.047(3) 0.0353(19) 0.064(3) -0.0010(16) 0.031(2) 0.0029(17)
C(13) 0.0372(19) 0.045(2) 0.058(3) -0.0056(16) 0.0171(18) -0.0108(18)
C(14) 0.0367(18) 0.044(2) 0.0382(19) 0.0030(15) 0.0106(15) -0.0026(15)
C(15) 0.034(3) 0.131(5) 0.053(3) 0.019(3) 0.015(2) 0.011(3)
C(20) 0.043(3) 0.086(3) 0.0290(18) 0.010(3) 0.0021(16) 0.014(2)

loop_
_atom_type_symbol
_atom_type_description
_atom_type_scat_dispersion_real
_atom_type_scat_dispersion_imag
_atom_type_scat_source
C C 0.003 0.002
;
International Tables for Crystallography
(1992, Vol. C, Tables 4.2.6.8 and 6.1.1.4)
;
H H 0.000 0.000
;
International Tables for Crystallography
(1992, Vol. C, Table 6.1.1.4)
;
O O 0.011 0.006
;
International Tables for Crystallography
(1992, Vol. C, Tables 4.2.6.8 and 6.1.1.4)
;
F F 0.017 0.010
;
International Tables for Crystallography
(1992, Vol. C, Tables 4.2.6.8 and 6.1.1.4)
;
Ru Ru -1.259 0.836
;
International Tables for Crystallography
(1992, Vol. C, Tables 4.2.6.8 and 6.1.1.4)
;

loop_
_geom_angle_atom_site_label_1
_geom_angle_atom_site_label_2
_geom_angle_atom_site_label_3
_geom_angle
_geom_angle_publ_flag
_geom_angle_site_symmetry_1
_geom_angle_site_symmetry_2
_geom_angle_site_symmetry_3
Ru(1) Ru(1) O(1) 89.79(6) yes 3_666 . .
Ru(1) Ru(1) O(2) 89.56(6) yes 3_666 . 3_666
Ru(1) Ru(1) O(3) 90.03(6) yes 3_666 . .
Ru(1) Ru(1) O(4) 89.32(6) yes 3_666 . 3_666
Ru(1) Ru(1) O(5) 178.13(8) yes 3_666 . .
O(1) Ru(1) O(2) 178.91(9) yes . . 3_666
O(1) Ru(1) O(3) 91.24(10) yes . . .
O(1) Ru(1) O(4) 89.11(10) yes . . 3_666
O(1) Ru(1) O(5) 90.34(9) yes . . .
O(2) Ru(1) O(3) 87.89(10) yes 3_666 . .
O(2) Ru(1) O(4) 91.76(10) yes 3_666 . 3_666
O(2) Ru(1) O(5) 90.34(9) yes 3_666 . .
O(3) Ru(1) O(4) 179.26(9) yes . . 3_666
O(3) Ru(1) O(5) 91.83(9) yes . . .
O(4) Ru(1) O(5) 88.82(9) yes 3_666 . .
Ru(1) O(1) C(1) 117.5(3) yes . . .
Ru(1) O(2) C(1) 118.06(19) yes 3_666 . .
Ru(1) O(3) C(8) 117.1(2) yes . . .
Ru(1) O(4) C(8) 117.8(2) yes 3_666 . .
Ru(1) O(5) C(15) 123.3(3) yes . . .
Ru(1) O(5) C(20) 123.8(3) yes . . .
C(15) O(5) C(20) 111.4(3) yes . . .
O(1) C(1) O(2) 125.1(4) yes . . .
O(1) C(1) C(2) 118.0(3) yes . . .
O(2) C(1) C(2) 116.9(3) yes . . .
C(1) C(2) C(3) 120.2(3) yes . . .
C(1) C(2) C(7) 118.8(3) yes . . .
C(3) C(2) C(7) 121.0(4) yes . . .
C(2) C(3) C(4) 118.5(3) yes . . .
F(1) C(4) C(3) 120.0(3) yes . . .
F(1) C(4) C(5) 118.7(4) yes . . .
C(3) C(4) C(5) 121.3(4) yes . . .
F(2) C(5) C(4) 120.2(4) yes . . .
F(2) C(5) C(6) 120.5(4) yes . . .
C(4) C(5) C(6) 119.3(4) yes . . .
F(3) C(6) C(5) 118.8(4) yes . . .
F(3) C(6) C(7) 119.6(4) yes . . .
C(5) C(6) C(7) 121.6(4) yes . . .
C(2) C(7) C(6) 118.3(4) yes . . .
O(3) C(8) O(4) 125.7(4) yes . . .
O(3) C(8) C(9) 116.7(3) yes . . .
O(4) C(8) C(9) 117.6(3) yes . . .
C(8) C(9) C(10) 119.2(3) yes . . .
C(8) C(9) C(14) 120.1(3) yes . . .
C(10) C(9) C(14) 120.7(4) yes . . .
C(9) C(10) C(11) 118.6(3) yes . . .
F(4) C(11) C(10) 119.8(3) yes . . .
F(4) C(11) C(12) 118.7(4) yes . . .
C(10) C(11) C(12) 121.5(4) yes . . .
F(5) C(12) C(11) 120.5(4) yes . . .
F(5) C(12) C(13) 120.5(4) yes . . .
C(11) C(12) C(13) 119.0(4) yes . . .
F(6) C(13) C(12) 118.1(4) yes . . .
F(6) C(13) C(14) 120.2(4) yes . . .
C(12) C(13) C(14) 121.8(4) yes . . .
C(9) C(14) C(13) 118.3(4) yes . . .
O(5) C(15) C(16) 105.3(6) yes . . .
O(5) C(15) C(17) 104.8(6) yes . . .
C(16) C(15) C(17) 23.9(7) yes . . .
C(15) C(16) C(18) 109.7(9) yes . . .
C(15) C(16) C(19) 100.5(8) yes . . .
C(18) C(16) C(19) 30.6(8) yes . . .
C(15) C(17) C(18) 102.4(8) yes . . .
C(15) C(17) C(19) 110.1(8) yes . . .
C(18) C(17) C(19) 30.4(8) yes . . .
C(16) C(18) C(17) 23.6(8) yes . . .
C(16) C(18) C(20) 107.8(7) yes . . .
C(17) C(18) C(20) 99.0(7) yes . . .
C(16) C(19) C(17) 23.8(8) yes . . .
C(16) C(19) C(20) 100.0(8) yes . . .
C(17) C(19) C(20) 107.0(8) yes . . .
O(5) C(20) C(18) 104.6(5) yes . . .
O(5) C(20) C(19) 103.3(6) yes . . .
C(18) C(20) C(19) 29.4(7) yes . . .
C(2) C(3) H(1) 120.686 no . . .
C(4) C(3) H(1) 120.837 no . . .
C(2) C(7) H(2) 120.794 no . . .
C(6) C(7) H(2) 120.934 no . . .
C(9) C(10) H(3) 120.556 no . . .
C(11) C(10) H(3) 120.848 no . . .
C(9) C(14) H(4) 120.752 no . . .
C(13) C(14) H(4) 120.923 no . . .

loop_
_geom_bond_atom_site_label_1
_geom_bond_atom_site_label_2
_geom_bond_distance
_geom_bond_publ_flag
_geom_bond_site_symmetry_1
_geom_bond_site_symmetry_2
Ru(1) Ru(1) 2.2767(6) yes . 3_666
Ru(1) O(1) 2.069(3) yes . .
Ru(1) O(2) 2.063(3) yes . 3_666
Ru(1) O(3) 2.065(3) yes . .
Ru(1) O(4) 2.070(3) yes . 3_666
Ru(1) O(5) 2.307(2) yes . .
F(1) C(4) 1.349(5) yes . .
F(2) C(5) 1.346(6) yes . .
F(3) C(6) 1.348(4) yes . .
F(4) C(11) 1.347(5) yes . .
F(5) C(12) 1.346(5) yes . .
F(6) C(13) 1.353(4) yes . .
O(1) C(1) 1.270(4) yes . .
O(2) C(1) 1.269(4) yes . .
O(3) C(8) 1.271(4) yes . .
O(4) C(8) 1.262(4) yes . .
O(5) C(15) 1.446(6) yes . .
O(5) C(20) 1.447(5) yes . .
C(1) C(2) 1.489(5) yes . .
C(2) C(3) 1.384(5) yes . .
C(2) C(7) 1.392(5) yes . .
C(3) C(4) 1.383(6) yes . .
C(4) C(5) 1.372(5) yes . .
C(5) C(6) 1.365(6) yes . .
C(6) C(7) 1.382(6) yes . .
C(8) C(9) 1.493(5) yes . .
C(9) C(10) 1.388(5) yes . .
C(9) C(14) 1.396(5) yes . .
C(10) C(11) 1.382(6) yes . .
C(11) C(12) 1.369(5) yes . .
C(12) C(13) 1.373(6) yes . .
C(13) C(14) 1.376(6) yes . .
C(15) C(16) 1.540(11) yes . .
C(15) C(17) 1.502(10) yes . .
C(16) C(18) 1.386(17) yes . .
C(16) C(19) 1.565(19) yes . .
C(17) C(18) 1.570(16) yes . .
C(17) C(19) 1.410(17) yes . .
C(18) C(20) 1.575(10) yes . .
C(19) C(20) 1.561(11) yes . .
C(3) H(1) 0.950 no . .
C(7) H(2) 0.950 no . .
C(10) H(3) 0.950 no . .
C(14) H(4) 0.950 no . .

loop_
_geom_contact_atom_site_label_1
_geom_contact_atom_site_label_2
_geom_contact_distance
_geom_contact_publ_flag
_geom_contact_site_symmetry_1
_geom_contact_site_symmetry_2
F(1) F(2) 2.697(4) no . .
F(1) C(6) 3.586(5) no . .
F(2) F(3) 2.697(5) no . .
F(3) C(4) 3.587(5) no . .
F(4) F(5) 2.698(4) no . .
F(4) C(13) 3.587(5) no . .
F(5) F(6) 2.694(4) no . .
F(6) C(11) 3.586(4) no . .
O(1) C(3) 2.803(5) no . .
O(1) C(8) 3.584(5) no . .
O(1) C(8) 3.503(4) no . 3_666
O(1) C(15) 3.447(5) no . .
O(2) C(3) 3.593(5) no . .
O(2) C(7) 2.757(5) no . .
O(2) C(8) 3.467(4) no . 3_666
O(2) C(20) 3.330(5) no . 3_666
O(3) C(1) 3.589(5) no . .
O(3) C(1) 3.508(4) no . 3_666
O(3) C(10) 2.796(5) no . .
O(3) C(14) 3.589(5) no . .
O(4) C(1) 3.576(5) no . .
O(4) C(1) 3.511(4) no . 3_666
O(4) C(10) 3.563(4) no . .
O(4) C(14) 2.827(5) no . .
O(4) C(15) 3.393(6) no . 3_666
C(2) C(5) 2.757(6) no . .
C(3) C(6) 2.759(5) no . .
C(4) C(7) 2.761(6) no . .
C(9) C(12) 2.763(6) no . .
C(10) C(13) 2.757(5) no . .
C(11) C(14) 2.762(5) no . .
F(1) F(5) 3.050(4) no . 4_465
F(1) F(6) 3.430(4) no . 1_455
F(1) F(6) 3.527(5) no . 4_465
F(1) O(5) 3.437(4) no . 4_565
F(1) C(12) 3.146(6) no . 4_465
F(1) C(13) 3.379(6) no . 4_465
F(1) C(19) 3.516(13) no . 4_565
F(1) C(20) 3.451(6) no . 4_565
F(2) F(4) 2.974(4) no . 1_556
F(2) F(6) 2.755(4) no . 4_465
F(2) O(1) 3.293(4) no . 4_565
F(2) O(3) 3.415(4) no . 4_565
F(2) C(3) 3.296(5) no . 4_565
F(2) C(13) 3.524(5) no . 4_465
F(3) F(4) 2.991(4) no . 1_556
F(3) C(10) 3.138(5) no . 1_556
F(3) C(11) 3.381(5) no . 1_556
F(3) C(16) 3.536(12) no . 1_656
F(3) C(17) 3.292(10) no . 1_656
F(3) C(19) 3.381(11) no . 1_656
F(4) F(2) 2.974(4) no . 1_554
F(4) F(3) 2.991(4) no . 1_554
F(4) O(1) 3.537(4) no . 4_564
F(4) O(2) 3.094(4) no . 4_564
F(4) O(3) 3.522(4) no . 4_564
F(4) O(4) 3.025(4) no . 4_564
F(4) C(1) 3.033(5) no . 4_564
F(4) C(2) 3.263(5) no . 4_564
F(4) C(5) 3.577(5) no . 1_554
F(4) C(6) 3.580(5) no . 1_554
F(4) C(8) 3.007(5) no . 4_564
F(4) C(9) 3.337(5) no . 4_564
F(4) C(14) 3.247(6) no . 4_564
F(5) F(1) 3.050(4) no . 4_664
F(5) O(2) 3.341(4) no . 4_564
F(5) O(4) 3.394(4) no . 4_564
F(5) O(5) 3.451(4) no . 2_655
F(5) C(4) 3.269(5) no . 4_664
F(5) C(18) 3.450(12) no . 2_655
F(5) C(20) 3.401(6) no . 2_655
F(6) F(1) 3.430(4) no . 1_655
F(6) F(1) 3.527(5) no . 4_664
F(6) F(2) 2.755(4) no . 4_664
F(6) C(5) 3.273(6) no . 4_664
F(6) C(19) 3.143(14) no . 4_665
F(6) C(20) 3.384(6) no . 4_665
O(1) F(2) 3.293(4) no . 4_564
O(1) F(4) 3.537(4) no . 4_565
O(2) F(4) 3.094(4) no . 4_565
O(2) F(5) 3.341(4) no . 4_565
O(2) C(11) 3.576(5) no . 4_565
O(3) F(2) 3.415(4) no . 4_564
O(3) F(4) 3.522(4) no . 4_565
O(3) C(5) 3.591(5) no . 4_564
O(4) F(4) 3.025(4) no . 4_565
O(4) F(5) 3.394(4) no . 4_565
O(5) F(1) 3.437(4) no . 4_564
O(5) F(5) 3.451(4) no . 2_645
C(1) F(4) 3.033(5) no . 4_565
C(2) F(4) 3.263(5) no . 4_565
C(2) C(10) 3.599(5) no . 4_565
C(2) C(11) 3.350(6) no . 4_565
C(2) C(16) 3.474(14) no . 3_566
C(3) F(2) 3.296(5) no . 4_564
C(4) F(5) 3.269(5) no . 4_465
C(5) F(4) 3.577(5) no . 1_556
C(5) F(6) 3.273(6) no . 4_465
C(5) O(3) 3.591(5) no . 4_565
C(6) F(4) 3.580(5) no . 1_556
C(7) C(11) 3.465(6) no . 4_565
C(8) F(4) 3.007(5) no . 4_565
C(9) F(4) 3.337(5) no . 4_565
C(10) F(3) 3.138(5) no . 1_554
C(10) C(2) 3.599(5) no . 4_564
C(10) C(17) 3.571(13) no . 1_655
C(11) F(3) 3.381(5) no . 1_554
C(11) O(2) 3.576(5) no . 4_564
C(11) C(2) 3.350(6) no . 4_564
C(11) C(7) 3.465(6) no . 4_564
C(12) F(1) 3.146(6) no . 4_664
C(13) F(1) 3.379(6) no . 4_664
C(13) F(2) 3.524(5) no . 4_664
C(14) F(4) 3.247(6) no . 4_565
C(16) F(3) 3.536(12) no . 1_454
C(16) C(2) 3.474(14) no . 3_566
C(17) F(3) 3.292(10) no . 1_454
C(17) C(10) 3.571(13) no . 1_455
C(18) F(5) 3.450(12) no . 2_645
C(19) F(1) 3.516(13) no . 4_564
C(19) F(3) 3.381(11) no . 1_454
C(19) F(6) 3.143(14) no . 4_464
C(20) F(1) 3.451(6) no . 4_564
C(20) F(5) 3.401(6) no . 2_645
C(20) F(6) 3.384(6) no . 4_464
F(1) H(1) 2.5697 no . .
F(3) H(2) 2.5624 no . .
F(4) H(3) 2.5639 no . .
F(6) H(4) 2.5690 no . .
O(1) H(1) 2.5236 no . .
O(2) H(2) 2.4736 no . .
O(3) H(3) 2.5246 no . .
O(4) H(4) 2.5834 no . .
C(1) H(1) 2.6603 no . .
C(1) H(2) 2.6416 no . .
C(3) H(2) 3.2748 no . .
C(5) H(1) 3.2595 no . .
C(5) H(2) 3.2548 no . .
C(7) H(1) 3.2752 no . .
C(8) H(3) 2.6446 no . .
C(8) H(4) 2.6725 no . .
C(10) H(4) 3.2779 no . .
C(12) H(3) 3.2575 no . .
C(12) H(4) 3.2591 no . .
C(14) H(3) 3.2779 no . .
F(1) H(4) 3.2370 no . 1_455
F(2) H(1) 2.6838 no . 4_565
F(2) H(3) 3.2529 no . 1_556
F(3) H(3) 2.6035 no . 1_556
F(4) H(4) 2.8695 no . 4_564
F(5) H(4) 3.1230 no . 4_564
F(6) H(1) 3.0954 no . 1_655
C(3) H(3) 3.3130 no . 4_565
C(3) H(4) 3.4552 no . 1_455
C(4) H(3) 3.3295 no . 4_565
C(11) H(4) 3.5515 no . 4_564
C(12) H(2) 3.5143 no . 4_564
C(13) H(1) 3.5847 no . 1_655
C(14) H(1) 3.3748 no . 1_655
H(1) F(2) 2.6838 no . 4_564
H(1) F(6) 3.0954 no . 1_455
H(1) C(13) 3.5847 no . 1_455
H(1) C(14) 3.3748 no . 1_455
H(1) H(3) 3.5846 no . 4_565
H(1) H(4) 2.7622 no . 1_455
H(2) C(12) 3.5143 no . 4_565
H(3) F(2) 3.2529 no . 1_554
H(3) F(3) 2.6035 no . 1_554
H(3) C(3) 3.3130 no . 4_564
H(3) C(4) 3.3295 no . 4_564
H(3) H(1) 3.5846 no . 4_564
H(4) F(1) 3.2370 no . 1_655
H(4) F(4) 2.8695 no . 4_565
H(4) F(5) 3.1230 no . 4_565
H(4) C(3) 3.4552 no . 1_655
H(4) C(11) 3.5515 no . 4_565
H(4) H(1) 2.7622 no . 1_655
